data_2228248
loop_
_publ_author_name
'Cao, Ruixia'
'Sun, Hongjian'

_publ_section_title
;
 <i>trans</i>-Chlorido{3-chloro-2-[(1-naphthyl)iminomethyl]phenyl-\k^2^<i>C</i>^1^,<i>N</i>}bis(trimethylphosphane)nickel(II)
;
_journal_coeditor_code BV2163
_journal_issue 12
_journal_name_full 'Acta Crystallographica Section E'
_journal_page_first m1589
_journal_paper_doi 10.1107/S1600536810046234
_journal_volume 66
_journal_year 2010
_chemical_formula_iupac '[Ni (C17 H11 Cl N) Cl (C3 H9 P)2]'
_chemical_formula_moiety 'C23 H29 Cl2 N Ni P2'
_chemical_formula_sum 'C23 H29 Cl2 N Ni P2'
_chemical_formula_weight 511.02
_chemical_name_systematic
;
<i>trans</i>-Chlorido{3-chloro-2-[(1-
naphthyl)iminomethyl]phenyl-
\k^2^<i>C</i>^1^,<i>N</i>}bis(trimethylphosphane)nickel(II)
;
_space_group_IT_number 19
_symmetry_cell_setting orthorhombic
_symmetry_space_group_name_Hall 'P 2ac 2ab'
_symmetry_space_group_name_H-M 'P 21 21 21'
_atom_sites_solution_hydrogens geom
_atom_sites_solution_primary direct
_atom_sites_solution_secondary difmap
_audit_creation_method SHELXL-97
_cell_angle_alpha 90.00
_cell_angle_beta 90.00
_cell_angle_gamma 90.00
_cell_formula_units_Z 4
_cell_length_a 9.0529(19)
_cell_length_b 15.855(3)
_cell_length_c 17.869(4)
_cell_measurement_reflns_used 5708
_cell_measurement_temperature 273(2)
_cell_measurement_theta_max 27.17
_cell_measurement_theta_min 3.45
_cell_volume 2564.8(9)
_computing_cell_refinement 'SAINT-Plus (Bruker, 2001)'
_computing_data_collection 'APEX2 (Bruker, 2004)'
_computing_data_reduction 'SAINT-Plus (Bruker, 2001)'
_computing_molecular_graphics 'SHELXTL (Sheldrick, 2008)'
_computing_publication_material 'SHELXTL (Sheldrick, 2008)'
_computing_structure_refinement 'SHELXL97 (Sheldrick, 2008)'
_computing_structure_solution 'SHELXS97 (Sheldrick, 2008)'
_diffrn_ambient_temperature 273(2)
_diffrn_measured_fraction_theta_full 0.971
_diffrn_measured_fraction_theta_max 0.971
_diffrn_measurement_device_type 'Bruker APEXII CCD'
_diffrn_measurement_method 'phi and omega scans'
_diffrn_radiation_monochromator graphite
_diffrn_radiation_source 'fine-focus sealed tube'
_diffrn_radiation_type MoK\a
_diffrn_radiation_wavelength 0.71073
_diffrn_reflns_av_R_equivalents 0.0451
_diffrn_reflns_av_sigmaI/netI 0.0366
_diffrn_reflns_limit_h_max 9
_diffrn_reflns_limit_h_min -7
_diffrn_reflns_limit_k_max 17
_diffrn_reflns_limit_k_min -16
_diffrn_reflns_limit_l_max 14
_diffrn_reflns_limit_l_min -20
_diffrn_reflns_number 9377
_diffrn_reflns_theta_full 23.50
_diffrn_reflns_theta_max 23.50
_diffrn_reflns_theta_min 3.45
_diffrn_standards_number 0
_exptl_absorpt_coefficient_mu 1.099
_exptl_absorpt_correction_T_max 0.9172
_exptl_absorpt_correction_T_min 0.8794
_exptl_absorpt_correction_type multi-scan
_exptl_absorpt_process_details '(SADABS; Bruker, 2001)'
_exptl_crystal_colour brown
_exptl_crystal_density_diffrn 1.323
_exptl_crystal_density_method 'not measured'
_exptl_crystal_description block
_exptl_crystal_F_000 1064
_exptl_crystal_size_max 0.12
_exptl_crystal_size_mid 0.10
_exptl_crystal_size_min 0.08
_refine_diff_density_max 0.301
_refine_diff_density_min -0.235
_refine_ls_abs_structure_details 'Flack (1983), 1530 Friedel pairs'
_refine_ls_abs_structure_Flack -0.03(2)
_refine_ls_extinction_method none
_refine_ls_goodness_of_fit_ref 0.998
_refine_ls_hydrogen_treatment constr
_refine_ls_matrix_type full
_refine_ls_number_parameters 268
_refine_ls_number_reflns 3708
_refine_ls_number_restraints 0
_refine_ls_restrained_S_all 0.998
_refine_ls_R_factor_all 0.0444
_refine_ls_R_factor_gt 0.0363
_refine_ls_shift/su_max 0.077
_refine_ls_shift/su_mean 0.013
_refine_ls_structure_factor_coef Fsqd
_refine_ls_weighting_details 'calc w=1/[\s^2^(Fo^2^)+(0.1000P)^2^+0.1000P] where P=(Fo^2^+2Fc^2^)/3'
_refine_ls_weighting_scheme calc
_refine_ls_wR_factor_gt 0.1091
_refine_ls_wR_factor_ref 0.1241
_reflns_number_gt 3376
_reflns_number_total 3708
_reflns_threshold_expression I>2\s(I)
_cod_data_source_file bv2163.cif
_cod_data_source_block I
_cod_original_cell_volume 2564.7(9)
_cod_database_code 2228248
_cod_database_fobs_code 2228248

loop_
_symmetry_equiv_pos_as_xyz
'x, y, z'
'-x+1/2, -y, z+1/2'
'-x, y+1/2, -z+1/2'
'x+1/2, -y+1/2, -z'

loop_
_atom_site_type_symbol
_atom_site_label
_atom_site_fract_x
_atom_site_fract_y
_atom_site_fract_z
_atom_site_U_iso_or_equiv
_atom_site_adp_type
_atom_site_calc_flag
_atom_site_refinement_flags
_atom_site_occupancy
_atom_site_disorder_assembly
_atom_site_disorder_group
Ni Ni1 0.24052(6) 0.05187(3) 0.99453(3) 0.03814(19) Uani d . 1 . .
P P1 0.35371(15) 0.15563(8) 1.05246(8) 0.0494(3) Uani d . 1 . .
Cl Cl2 0.17839(16) 0.13255(7) 0.89625(6) 0.0534(3) Uani d . 1 . .
P P2 0.06670(16) -0.03809(9) 0.96442(8) 0.0553(4) Uani d . 1 . .
Cl Cl1 0.6167(2) -0.17658(10) 1.12882(9) 0.0768(5) Uani d . 1 . .
C C1 0.2869(5) -0.0146(3) 1.0792(2) 0.0414(11) Uani d . 1 . .
C C11 0.6215(6) -0.0827(3) 0.7665(3) 0.0499(12) Uani d . 1 . .
C C7 0.5207(5) -0.0170(3) 0.8785(2) 0.0418(11) Uani d . 1 . .
C C6 0.4108(5) -0.0671(3) 1.0723(2) 0.0407(10) Uani d . 1 . .
C C5 0.4571(6) -0.1144(3) 1.1346(3) 0.0531(13) Uani d . 1 . .
C C12 0.5413(5) -0.0902(3) 0.8345(2) 0.0415(11) Uani d . 1 . .
C C13 0.4820(6) -0.1712(3) 0.8525(3) 0.0549(13) Uani d . 1 . .
H H13 0.4258 -0.1778 0.8956 0.066 Uiso calc R 1 . .
C C16 0.6432(6) -0.1554(4) 0.7219(3) 0.0677(16) Uani d . 1 . .
H H16 0.6961 -0.1509 0.6775 0.081 Uiso calc R 1 . .
C C3 0.2568(7) -0.0621(4) 1.2072(3) 0.0676(15) Uani d . 1 . .
H H3 0.2048 -0.0611 1.2520 0.081 Uiso calc R 1 . .
C C8 0.5727(6) 0.0592(3) 0.8552(3) 0.0540(12) Uani d . 1 . .
H H8 0.5541 0.1072 0.8837 0.065 Uiso calc R 1 . .
C C10 0.6795(8) -0.0025(4) 0.7460(3) 0.0629(16) Uani d . 1 . .
H H10 0.7354 0.0027 0.7025 0.076 Uiso calc R 1 . .
C C9 0.6544(6) 0.0660(4) 0.7886(3) 0.0636(15) Uani d . 1 . .
H H9 0.6914 0.1181 0.7739 0.076 Uiso calc R 1 . .
C C4 0.3816(7) -0.1120(4) 1.2009(3) 0.0625(15) Uani d . 1 . .
H H4 0.4139 -0.1438 1.2414 0.075 Uiso calc R 1 . .
C C2 0.2089(6) -0.0139(3) 1.1482(3) 0.0549(13) Uani d . 1 . .
H H2 0.1248 0.0193 1.1533 0.066 Uiso calc R 1 . .
C C15 0.5889(8) -0.2305(4) 0.7425(3) 0.0728(18) Uani d . 1 . .
H H15 0.6066 -0.2776 0.7129 0.087 Uiso calc R 1 . .
C C14 0.5063(7) -0.2384(3) 0.8077(3) 0.0656(17) Uani d . 1 . .
H H14 0.4673 -0.2907 0.8207 0.079 Uiso calc R 1 . .
C C17 0.4894(5) -0.0668(3) 1.0012(2) 0.0417(10) Uani d . 1 . .
H H17 0.5725 -0.1003 0.9943 0.050 Uiso calc R 1 . .
N N1 0.4418(4) -0.0194(2) 0.9485(2) 0.0408(9) Uani d . 1 . .
C C20 0.3896(9) 0.2490(4) 0.9963(5) 0.101(3) Uani d . 1 . .
H H20A 0.2987 0.2786 0.9877 0.151 Uiso calc R 1 . .
H H20B 0.4317 0.2325 0.9492 0.151 Uiso calc R 1 . .
H H20C 0.4574 0.2852 1.0223 0.151 Uiso calc R 1 . .
C C22 0.0628(10) -0.1413(4) 1.0068(4) 0.100(3) Uani d . 1 . .
H H22A 0.0305 -0.1366 1.0578 0.150 Uiso calc R 1 . .
H H22B 0.1600 -0.1655 1.0055 0.150 Uiso calc R 1 . .
H H22C -0.0043 -0.1769 0.9797 0.150 Uiso calc R 1 . .
C C19 0.2610(11) 0.2004(5) 1.1325(5) 0.125(3) Uani d . 1 . .
H H19A 0.2614 0.1603 1.1728 0.188 Uiso calc R 1 . .
H H19B 0.1608 0.2138 1.1194 0.188 Uiso calc R 1 . .
H H19C 0.3113 0.2508 1.1478 0.188 Uiso calc R 1 . .
C C21 0.5326(7) 0.1326(4) 1.0908(5) 0.092(2) Uani d . 1 . .
H H21A 0.5768 0.1837 1.1089 0.139 Uiso calc R 1 . .
H H21B 0.5942 0.1086 1.0526 0.139 Uiso calc R 1 . .
H H21C 0.5225 0.0932 1.1313 0.139 Uiso calc R 1 . .
C C23 0.0528(11) -0.0661(5) 0.8660(4) 0.107(3) Uani d . 1 . .
H H23A -0.0202 -0.1095 0.8598 0.161 Uiso calc R 1 . .
H H23B 0.1467 -0.0864 0.8486 0.161 Uiso calc R 1 . .
H H23C 0.0247 -0.0173 0.8375 0.161 Uiso calc R 1 . .
C C24 -0.1127(8) 0.0025(6) 0.9863(8) 0.153(5) Uani d . 1 . .
H H24A -0.1864 -0.0304 0.9611 0.229 Uiso calc R 1 . .
H H24B -0.1193 0.0601 0.9702 0.229 Uiso calc R 1 . .
H H24C -0.1285 -0.0005 1.0394 0.229 Uiso calc R 1 . .

loop_
_atom_site_aniso_label
_atom_site_aniso_U_11
_atom_site_aniso_U_22
_atom_site_aniso_U_33
_atom_site_aniso_U_12
_atom_site_aniso_U_13
_atom_site_aniso_U_23
Ni1 0.0381(3) 0.0439(3) 0.0325(3) -0.0004(2) -0.0001(3) -0.0011(2)
P1 0.0460(8) 0.0455(7) 0.0568(8) 0.0043(5) -0.0126(6) -0.0108(6)
Cl2 0.0715(9) 0.0493(6) 0.0394(6) 0.0043(6) -0.0041(6) 0.0024(5)
P2 0.0516(8) 0.0554(8) 0.0588(8) -0.0134(6) -0.0078(6) 0.0076(6)
Cl1 0.0980(12) 0.0663(9) 0.0660(9) 0.0286(8) -0.0186(8) 0.0038(7)
C1 0.040(3) 0.052(3) 0.032(2) -0.006(2) -0.0020(18) -0.0021(19)
C11 0.048(3) 0.067(3) 0.034(2) 0.011(2) 0.005(2) -0.001(2)
C7 0.038(3) 0.049(3) 0.038(2) 0.006(2) 0.0041(19) 0.008(2)
C6 0.047(3) 0.037(2) 0.037(2) -0.006(2) 0.000(2) 0.0006(18)
C5 0.069(4) 0.043(3) 0.047(3) 0.000(2) -0.010(3) 0.000(2)
C12 0.040(3) 0.050(3) 0.035(2) 0.006(2) 0.0009(19) 0.001(2)
C13 0.063(3) 0.058(3) 0.044(3) 0.000(3) 0.004(2) -0.003(2)
C16 0.061(4) 0.092(5) 0.050(3) 0.013(3) 0.012(3) -0.013(3)
C3 0.077(4) 0.092(4) 0.034(3) -0.016(4) 0.007(3) 0.008(3)
C8 0.059(3) 0.052(3) 0.051(3) -0.003(3) 0.009(2) 0.009(2)
C10 0.056(3) 0.083(4) 0.050(3) -0.006(3) 0.014(2) 0.013(3)
C9 0.066(4) 0.070(4) 0.055(3) -0.009(3) 0.006(3) 0.016(3)
C4 0.080(4) 0.071(4) 0.037(3) -0.002(3) -0.002(3) 0.012(2)
C2 0.050(3) 0.076(3) 0.039(3) -0.001(3) 0.007(2) -0.004(2)
C15 0.091(5) 0.073(4) 0.055(3) 0.015(4) -0.005(3) -0.020(3)
C14 0.094(5) 0.052(3) 0.051(3) -0.003(3) -0.006(3) -0.006(2)
C17 0.038(2) 0.045(2) 0.042(2) 0.0057(19) 0.003(2) -0.006(2)
N1 0.044(2) 0.043(2) 0.0351(19) 0.0075(17) 0.0027(17) -0.0007(16)
C20 0.120(6) 0.060(4) 0.122(6) -0.024(4) -0.063(6) 0.014(4)
C22 0.155(7) 0.066(4) 0.080(4) -0.054(4) -0.041(5) 0.024(4)
C19 0.130(7) 0.113(6) 0.134(7) 0.009(6) 0.032(7) -0.069(6)
C21 0.063(4) 0.065(4) 0.149(7) 0.003(3) -0.045(4) -0.010(4)
C23 0.151(7) 0.094(5) 0.078(4) -0.054(5) -0.051(5) 0.005(4)
C24 0.042(4) 0.111(7) 0.305(17) -0.021(4) 0.022(7) -0.009(9)

loop_
_atom_type_symbol
_atom_type_description
_atom_type_scat_dispersion_real
_atom_type_scat_dispersion_imag
_atom_type_scat_source
C C 0.0033 0.0016 'International Tables Vol C Tables 4.2.6.8 and 6.1.1.4'
H H 0.0000 0.0000 'International Tables Vol C Tables 4.2.6.8 and 6.1.1.4'
N N 0.0061 0.0033 'International Tables Vol C Tables 4.2.6.8 and 6.1.1.4'
P P 0.1023 0.0942 'International Tables Vol C Tables 4.2.6.8 and 6.1.1.4'
Cl Cl 0.1484 0.1585 'International Tables Vol C Tables 4.2.6.8 and 6.1.1.4'
Ni Ni 0.3393 1.1124 'International Tables Vol C Tables 4.2.6.8 and 6.1.1.4'

loop_
_geom_angle_atom_site_label_1
_geom_angle_atom_site_label_2
_geom_angle_atom_site_label_3
_geom_angle_site_symmetry_1
_geom_angle_site_symmetry_3
_geom_angle
_geom_angle_publ_flag
C1 Ni1 P2 . . 89.63(14) ?
C1 Ni1 P1 . . 86.35(14) ?
P2 Ni1 P1 . . 159.73(6) ?
C1 Ni1 Cl2 . . 177.94(15) ?
P2 Ni1 Cl2 . . 89.94(5) ?
P1 Ni1 Cl2 . . 93.37(5) ?
C1 Ni1 N1 . . 80.57(17) ?
P2 Ni1 N1 . . 99.30(11) ?
P1 Ni1 N1 . . 99.62(10) ?
Cl2 Ni1 N1 . . 101.48(10) ?
C21 P1 C19 . . 101.4(5) ?
C21 P1 C20 . . 102.4(4) ?
C19 P1 C20 . . 101.6(5) ?
C21 P1 Ni1 . . 116.6(2) ?
C19 P1 Ni1 . . 116.8(3) ?
C20 P1 Ni1 . . 115.7(3) ?
C24 P2 C22 . . 102.5(5) ?
C24 P2 C23 . . 103.7(6) ?
C22 P2 C23 . . 100.5(3) ?
C24 P2 Ni1 . . 111.3(3) ?
C22 P2 Ni1 . . 120.1(2) ?
C23 P2 Ni1 . . 116.5(3) ?
C6 C1 C2 . . 118.6(4) ?
C6 C1 Ni1 . . 116.0(3) ?
C2 C1 Ni1 . . 125.4(4) ?
C16 C11 C10 . . 122.1(5) ?
C16 C11 C12 . . 118.9(5) ?
C10 C11 C12 . . 119.0(4) ?
C8 C7 C12 . . 120.9(4) ?
C8 C7 N1 . . 117.4(4) ?
C12 C7 N1 . . 121.7(4) ?
C1 C6 C5 . . 119.1(4) ?
C1 C6 C17 . . 117.7(4) ?
C5 C6 C17 . . 123.1(5) ?
C4 C5 C6 . . 121.4(5) ?
C4 C5 Cl1 . . 118.6(4) ?
C6 C5 Cl1 . . 120.0(4) ?
C7 C12 C13 . . 124.3(4) ?
C7 C12 C11 . . 118.2(4) ?
C13 C12 C11 . . 117.4(4) ?
C14 C13 C12 . . 121.0(5) ?
C14 C13 H13 . . 119.5 ?
C12 C13 H13 . . 119.5 ?
C15 C16 C11 . . 121.2(5) ?
C15 C16 H16 . . 119.4 ?
C11 C16 H16 . . 119.4 ?
C2 C3 C4 . . 120.9(5) ?
C2 C3 H3 . . 119.5 ?
C4 C3 H3 . . 119.5 ?
C7 C8 C9 . . 120.5(5) ?
C7 C8 H8 . . 119.7 ?
C9 C8 H8 . . 119.7 ?
C9 C10 C11 . . 120.8(5) ?
C9 C10 H10 . . 119.6 ?
C11 C10 H10 . . 119.6 ?
C10 C9 C8 . . 120.5(5) ?
C10 C9 H9 . . 119.8 ?
C8 C9 H9 . . 119.8 ?
C5 C4 C3 . . 119.6(5) ?
C5 C4 H4 . . 120.2 ?
C3 C4 H4 . . 120.2 ?
C3 C2 C1 . . 120.3(5) ?
C3 C2 H2 . . 119.8 ?
C1 C2 H2 . . 119.8 ?
C16 C15 C14 . . 120.5(5) ?
C16 C15 H15 . . 119.7 ?
C14 C15 H15 . . 119.7 ?
C13 C14 C15 . . 120.8(6) ?
C13 C14 H14 . . 119.6 ?
C15 C14 H14 . . 119.6 ?
N1 C17 C6 . . 118.7(4) ?
N1 C17 H17 . . 120.6 ?
C6 C17 H17 . . 120.6 ?
C17 N1 C7 . . 119.2(4) ?
C17 N1 Ni1 . . 107.0(3) ?
C7 N1 Ni1 . . 133.7(3) ?
P1 C20 H20A . . 109.5 ?
P1 C20 H20B . . 109.5 ?
H20A C20 H20B . . 109.5 ?
P1 C20 H20C . . 109.5 ?
H20A C20 H20C . . 109.5 ?
H20B C20 H20C . . 109.5 ?
P2 C22 H22A . . 109.5 ?
P2 C22 H22B . . 109.5 ?
H22A C22 H22B . . 109.5 ?
P2 C22 H22C . . 109.5 ?
H22A C22 H22C . . 109.5 ?
H22B C22 H22C . . 109.5 ?
P1 C19 H19A . . 109.5 ?
P1 C19 H19B . . 109.5 ?
H19A C19 H19B . . 109.5 ?
P1 C19 H19C . . 109.5 ?
H19A C19 H19C . . 109.5 ?
H19B C19 H19C . . 109.5 ?
P1 C21 H21A . . 109.5 ?
P1 C21 H21B . . 109.5 ?
H21A C21 H21B . . 109.5 ?
P1 C21 H21C . . 109.5 ?
H21A C21 H21C . . 109.5 ?
H21B C21 H21C . . 109.5 ?
P2 C23 H23A . . 109.5 ?
P2 C23 H23B . . 109.5 ?
H23A C23 H23B . . 109.5 ?
P2 C23 H23C . . 109.5 ?
H23A C23 H23C . . 109.5 ?
H23B C23 H23C . . 109.5 ?
P2 C24 H24A . . 109.5 ?
P2 C24 H24B . . 109.5 ?
H24A C24 H24B . . 109.5 ?
P2 C24 H24C . . 109.5 ?
H24A C24 H24C . . 109.5 ?
H24B C24 H24C . . 109.5 ?

loop_
_geom_bond_atom_site_label_1
_geom_bond_atom_site_label_2
_geom_bond_site_symmetry_2
_geom_bond_distance
_geom_bond_publ_flag
Ni1 C1 . 1.891(4) ?
Ni1 P2 . 2.1908(15) ?
Ni1 P1 . 2.1973(14) ?
Ni1 Cl2 . 2.2443(13) ?
Ni1 N1 . 2.297(4) ?
P1 C21 . 1.796(6) ?
P1 C19 . 1.803(7) ?
P1 C20 . 1.818(7) ?
P2 C24 . 1.790(8) ?
P2 C22 . 1.804(6) ?
P2 C23 . 1.819(7) ?
Cl1 C5 . 1.752(6) ?
C1 C6 . 1.402(7) ?
C1 C2 . 1.420(7) ?
C11 C16 . 1.415(8) ?
C11 C10 . 1.423(8) ?
C11 C12 . 1.421(6) ?
C7 C8 . 1.362(7) ?
C7 C12 . 1.414(6) ?
C7 N1 . 1.441(6) ?
C6 C5 . 1.406(7) ?
C6 C17 . 1.456(6) ?
C5 C4 . 1.368(8) ?
C12 C13 . 1.428(7) ?
C13 C14 . 1.349(7) ?
C13 H13 . 0.9300 ?
C16 C15 . 1.339(9) ?
C16 H16 . 0.9300 ?
C3 C2 . 1.372(8) ?
C3 C4 . 1.384(8) ?
C3 H3 . 0.9300 ?
C8 C9 . 1.405(7) ?
C8 H8 . 0.9300 ?
C10 C9 . 1.346(8) ?
C10 H10 . 0.9300 ?
C9 H9 . 0.9300 ?
C4 H4 . 0.9300 ?
C2 H2 . 0.9300 ?
C15 C14 . 1.391(9) ?
C15 H15 . 0.9300 ?
C14 H14 . 0.9300 ?
C17 N1 . 1.279(6) ?
C17 H17 . 0.9300 ?
C20 H20A . 0.9600 ?
C20 H20B . 0.9600 ?
C20 H20C . 0.9600 ?
C22 H22A . 0.9600 ?
C22 H22B . 0.9600 ?
C22 H22C . 0.9600 ?
C19 H19A . 0.9600 ?
C19 H19B . 0.9600 ?
C19 H19C . 0.9600 ?
C21 H21A . 0.9600 ?
C21 H21B . 0.9600 ?
C21 H21C . 0.9600 ?
C23 H23A . 0.9600 ?
C23 H23B . 0.9600 ?
C23 H23C . 0.9600 ?
C24 H24A . 0.9600 ?
C24 H24B . 0.9600 ?
C24 H24C . 0.9600 ?
